data_2101853
loop_
_publ_author_name
'Bolzan, A. A.'
'Fong, C.'
'Kennedy, B. J.'
'Howard, C. J.'

_publ_section_title
;
 Structural Studies of Rutile-Type Metal Dioxides
;
_journal_issue 3
_journal_name_full 'Acta Crystallographica Section B'
_journal_page_first 373
_journal_page_last 380
_journal_paper_doi 10.1107/S0108768197001468
_journal_volume 53
_journal_year 1997
_chemical_formula_sum 'O2 Sn'
_symmetry_cell_setting tetragonal
_symmetry_space_group_name_Hall '-P 4n 2n'
_symmetry_space_group_name_H-M 'P 42/m n m'
_cell_angle_alpha 90.0
_cell_angle_beta 90.0
_cell_angle_gamma 90.0
_cell_formula_units_Z 2
_cell_length_a 4.73735(9)
_cell_length_b 4.73735(9)
_cell_length_c 3.18640(7)
_cell_volume 71.511(2)
_diffrn_radiation_probe neutron
_diffrn_radiation_type neutron
_diffrn_radiation_wavelength 1.377
_cod_data_source_file br0044.cif
_cod_data_source_block br0044c
_cod_database_code 2101853

loop_
_atom_site_label
_atom_site_fract_x
_atom_site_fract_y
_atom_site_fract_z
Sn .0 .0 .0
O .30562(9) .30562(9) .0
